data_7015668
loop_
_publ_author_name
'Siemeling, Ulrich'
'Klemann, Thorsten'
'Bruhn, Clemens'
'Schulz, Ji\<r\'i'
'\<St\<epni\<cka, Petr'

_publ_section_title
;
 The coordination behaviour of ferrocene-based pyridylphosphine ligands
 towards Zn(II), Cd(II) and Hg(II).
;
_journal_issue 17
_journal_name_full 'Dalton transactions (Cambridge, England : 2003)'
_journal_page_first 4722
_journal_page_last 4740
_journal_paper_doi 10.1039/c0dt01810d
_journal_volume 40
_journal_year 2011
_chemical_formula_moiety 'C54 H44 Cd Cl2 Fe2 N2 P2'
_chemical_formula_sum 'C54 H44 Cd Cl2 Fe2 N2 P2'
_chemical_formula_weight 1077.85
_chemical_name_systematic
;
?
;
_space_group_IT_number 43
_symmetry_cell_setting orthorhombic
_symmetry_Int_Tables_number 43
_symmetry_space_group_name_Hall 'F 2 -2d'
_symmetry_space_group_name_H-M 'F d d 2'
_atom_sites_solution_hydrogens geom
_atom_sites_solution_primary direct
_atom_sites_solution_secondary difmap
_audit_creation_method SHELXL-97
_cell_angle_alpha 90.00
_cell_angle_beta 90.00
_cell_angle_gamma 90.00
_cell_formula_units_Z 8
_cell_length_a 49.456(5)
_cell_length_b 22.4070(14)
_cell_length_c 8.2534(7)
_cell_measurement_reflns_used 9720
_cell_measurement_temperature 173(2)
_cell_measurement_theta_max 25.44
_cell_measurement_theta_min 1.65
_cell_volume 9146.1(13)
_computing_structure_refinement 'SHELXL-97 (Sheldrick, 1997)'
_computing_structure_solution 'SHELXS-97 (Sheldrick, 1990)'
_diffrn_ambient_temperature 173(2)
_diffrn_detector 'image plate (34 cm diameter)'
_diffrn_detector_area_resol_mean 6.67
_diffrn_detector_type STOE
_diffrn_measured_fraction_theta_full 0.943
_diffrn_measured_fraction_theta_max 0.943
_diffrn_measurement_details ' 180 frames, detector distance = 135 mm'
_diffrn_measurement_device '2-circle goniometer'
_diffrn_measurement_device_type 'STOE IPDS 2'
_diffrn_measurement_method 'rotation method'
_diffrn_radiation_collimation '0.5 mm diameter, multiple pinhole'
_diffrn_radiation_monochromator 'plane graphite'
_diffrn_radiation_polarisn_norm 0
_diffrn_radiation_type 'Mo K\a'
_diffrn_radiation_wavelength 0.71073
_diffrn_reflns_av_R_equivalents 0.0896
_diffrn_reflns_av_sigmaI/netI 0.0856
_diffrn_reflns_limit_h_max 58
_diffrn_reflns_limit_h_min -58
_diffrn_reflns_limit_k_max 24
_diffrn_reflns_limit_k_min -24
_diffrn_reflns_limit_l_max 9
_diffrn_reflns_limit_l_min -9
_diffrn_reflns_number 14627
_diffrn_reflns_theta_full 24.99
_diffrn_reflns_theta_max 24.99
_diffrn_reflns_theta_min 1.65
_diffrn_source 'sealed X-ray tube, 12 x 0.4 mm long-fine focus'
_diffrn_source_current 30
_diffrn_source_power 1.50
_diffrn_source_voltage 50
_diffrn_standards_decay_% none
_exptl_absorpt_coefficient_mu 1.314
_exptl_absorpt_correction_T_max 0.9679
_exptl_absorpt_correction_T_min 0.6208
_exptl_absorpt_correction_type integration
_exptl_absorpt_process_details 'X-red ver. 1.31 (Stoe & Cie. 2005)'
_exptl_crystal_colour yellow
_exptl_crystal_density_diffrn 1.566
_exptl_crystal_density_method 'not measured'
_exptl_crystal_description needle
_exptl_crystal_F_000 4368
_exptl_crystal_size_max 0.43
_exptl_crystal_size_mid 0.04
_exptl_crystal_size_min 0.03
_refine_diff_density_max 0.470
_refine_diff_density_min -0.950
_refine_diff_density_rms 0.082
_refine_ls_abs_structure_details 'Flack H D (1983), Acta Cryst. A39, 876-881'
_refine_ls_abs_structure_Flack 0.01(3)
_refine_ls_extinction_method none
_refine_ls_goodness_of_fit_ref 0.919
_refine_ls_hydrogen_treatment constr
_refine_ls_matrix_type full
_refine_ls_number_parameters 285
_refine_ls_number_reflns 3764
_refine_ls_number_restraints 1
_refine_ls_restrained_S_all 0.919
_refine_ls_R_factor_all 0.0568
_refine_ls_R_factor_gt 0.0408
_refine_ls_shift/su_max 0.001
_refine_ls_shift/su_mean 0.000
_refine_ls_structure_factor_coef Fsqd
_refine_ls_weighting_details 'calc w=1/[\s^2^(Fo^2^)+(0.0299P)^2^+0.0000P] where P=(Fo^2^+2Fc^2^)/3'
_refine_ls_weighting_scheme calc
_refine_ls_wR_factor_gt 0.0759
_refine_ls_wR_factor_ref 0.0797
_reflns_number_gt 2968
_reflns_number_total 3764
_reflns_threshold_expression >2sigma(I)
_cod_data_source_file c0dt01810d.txt
_cod_data_source_block i0609a
_cod_original_cell_volume 9146.0(13)
_cod_database_code 7015668

loop_
_symmetry_equiv_pos_as_xyz
'x, y, z'
'-x, -y, z'
'-x+1/4, y+1/4, z+1/4'
'x+3/4, -y+3/4, z+1/4'
'x, y+1/2, z+1/2'
'-x, -y+1/2, z+1/2'
'-x+1/4, y+3/4, z+3/4'
'x+3/4, -y+5/4, z+3/4'
'x+1/2, y, z+1/2'
'-x+1/2, -y, z+1/2'
'-x+3/4, y+1/4, z+3/4'
'x+5/4, -y+3/4, z+3/4'
'x+1/2, y+1/2, z'
'-x+1/2, -y+1/2, z'
'-x+3/4, y+3/4, z+1/4'
'x+5/4, -y+5/4, z+1/4'

loop_
_atom_site_label
_atom_site_type_symbol
_atom_site_fract_x
_atom_site_fract_y
_atom_site_fract_z
_atom_site_U_iso_or_equiv
_atom_site_adp_type
_atom_site_occupancy
_atom_site_symmetry_multiplicity
_atom_site_calc_flag
_atom_site_refinement_flags
_atom_site_disorder_assembly
_atom_site_disorder_group
C1 C 0.10955(12) -0.0465(3) 0.1267(8) 0.0375(17) Uani 1 1 d . . .
C2 C 0.08309(11) -0.0536(3) 0.0579(7) 0.0387(16) Uani 1 1 d . . .
H2A H 0.0760 -0.0311 -0.0300 0.046 Uiso 1 1 calc R . .
C3 C 0.06919(13) -0.0992(3) 0.1410(8) 0.0433(17) Uani 1 1 d . . .
H3A H 0.0513 -0.1123 0.1199 0.052 Uiso 1 1 calc R . .
C4 C 0.08673(12) -0.1220(3) 0.2617(9) 0.0434(17) Uani 1 1 d . . .
H4A H 0.0824 -0.1530 0.3357 0.052 Uiso 1 1 calc R . .
C5 C 0.11150(12) -0.0915(3) 0.2545(8) 0.0394(16) Uani 1 1 d . . .
H5A H 0.1268 -0.0988 0.3209 0.047 Uiso 1 1 calc R . .
C6 C 0.05550(11) 0.0393(3) 0.3213(7) 0.0336(15) Uani 1 1 d . . .
C7 C 0.04769(11) -0.0065(3) 0.4335(7) 0.0378(16) Uani 1 1 d . . .
H7A H 0.0306 -0.0258 0.4379 0.045 Uiso 1 1 calc R . .
C8 C 0.06989(12) -0.0179(3) 0.5361(9) 0.0448(18) Uani 1 1 d . . .
H8A H 0.0702 -0.0462 0.6216 0.054 Uiso 1 1 calc R . .
C9 C 0.09143(12) 0.0192(3) 0.4920(7) 0.0391(17) Uani 1 1 d . . .
H9A H 0.1087 0.0202 0.5418 0.047 Uiso 1 1 calc R . .
C10 C 0.08296(12) 0.0551(3) 0.3604(7) 0.0378(16) Uani 1 1 d . . .
H10A H 0.0935 0.0845 0.3071 0.045 Uiso 1 1 calc R . .
C11 C 0.13049(12) -0.0030(4) 0.0862(7) 0.0384(16) Uani 1 1 d . . .
C12 C 0.12489(13) 0.0455(3) -0.0167(8) 0.0429(17) Uani 1 1 d . . .
H12A H 0.1074 0.0500 -0.0633 0.051 Uiso 1 1 calc R . .
C13 C 0.14493(13) 0.0865(4) -0.0493(8) 0.0483(19) Uani 1 1 d . . .
H13A H 0.1414 0.1200 -0.1167 0.058 Uiso 1 1 calc R . .
C14 C 0.17045(13) 0.0782(4) 0.0179(10) 0.0508(19) Uani 1 1 d . . .
H14A H 0.1848 0.1051 -0.0037 0.061 Uiso 1 1 calc R . .
C15 C 0.17402(13) 0.0295(4) 0.1166(9) 0.050(2) Uani 1 1 d . . .
H15A H 0.1914 0.0245 0.1637 0.060 Uiso 1 1 calc R . .
C16 C 0.01344(10) 0.1270(3) 0.2691(8) 0.0330(14) Uani 1 1 d . . .
C17 C 0.00040(12) 0.1702(3) 0.1770(7) 0.0381(15) Uani 1 1 d . . .
H17A H 0.0032 0.1714 0.0633 0.046 Uiso 1 1 calc R . .
C18 C -0.01656(12) 0.2114(3) 0.2478(9) 0.0450(17) Uani 1 1 d . . .
H18A H -0.0251 0.2410 0.1831 0.054 Uiso 1 1 calc R . .
C19 C -0.02126(12) 0.2096(4) 0.4149(9) 0.0449(18) Uani 1 1 d . . .
H19A H -0.0331 0.2377 0.4639 0.054 Uiso 1 1 calc R . .
C20 C -0.00850(12) 0.1667(3) 0.5088(10) 0.0444(17) Uani 1 1 d . . .
H20A H -0.0116 0.1656 0.6224 0.053 Uiso 1 1 calc R . .
C21 C 0.00829(12) 0.1263(4) 0.4393(8) 0.0412(17) Uani 1 1 d . . .
H21A H 0.0168 0.0970 0.5052 0.049 Uiso 1 1 calc R . .
C22 C 0.05370(9) 0.1118(3) 0.0269(8) 0.0292(13) Uani 1 1 d . . .
C23 C 0.06935(12) 0.1601(3) 0.0804(8) 0.0372(16) Uani 1 1 d . . .
H23A H 0.0705 0.1687 0.1929 0.045 Uiso 1 1 calc R . .
C24 C 0.08318(12) 0.1954(3) -0.0302(8) 0.0418(17) Uani 1 1 d . . .
H24A H 0.0938 0.2280 0.0070 0.050 Uiso 1 1 calc R . .
C25 C 0.08152(12) 0.1833(3) -0.1972(9) 0.0431(17) Uani 1 1 d . . .
H25A H 0.0907 0.2078 -0.2730 0.052 Uiso 1 1 calc R . .
C26 C 0.06652(11) 0.1356(3) -0.2494(8) 0.0434(17) Uani 1 1 d . . .
H26A H 0.0654 0.1273 -0.3621 0.052 Uiso 1 1 calc R . .
C27 C 0.05280(12) 0.0991(3) -0.1400(7) 0.0389(17) Uani 1 1 d . . .
H27A H 0.0429 0.0657 -0.1781 0.047 Uiso 1 1 calc R . .
N1 N 0.15516(10) -0.0118(3) 0.1528(7) 0.0451(16) Uani 1 1 d . . .
P1 P 0.03317(3) 0.06918(8) 0.1684(2) 0.0307(4) Uani 1 1 d . . .
Cl1 Cl 0.02154(3) -0.07150(9) -0.1664(2) 0.0430(4) Uani 1 1 d . . .
Fe1 Fe 0.080300(15) -0.03259(4) 0.29917(10) 0.0329(2) Uani 1 1 d . . .
Cd1 Cd 0.0000 0.0000 0.01696(7) 0.03251(16) Uani 1 2 d S . .

loop_
_atom_site_aniso_label
_atom_site_aniso_U_11
_atom_site_aniso_U_22
_atom_site_aniso_U_33
_atom_site_aniso_U_23
_atom_site_aniso_U_13
_atom_site_aniso_U_12
C1 0.030(3) 0.039(5) 0.043(4) -0.008(3) 0.001(3) 0.007(3)
C2 0.032(3) 0.046(5) 0.038(4) -0.005(3) 0.002(3) 0.001(3)
C3 0.038(3) 0.028(5) 0.063(5) -0.005(3) 0.004(3) -0.003(3)
C4 0.040(3) 0.041(5) 0.050(4) 0.001(4) -0.004(3) 0.002(3)
C5 0.037(3) 0.031(4) 0.049(4) -0.004(3) -0.006(3) 0.011(3)
C6 0.033(3) 0.029(4) 0.039(3) -0.005(3) 0.005(3) 0.001(3)
C7 0.029(3) 0.040(5) 0.044(3) 0.003(3) 0.006(3) 0.003(3)
C8 0.051(4) 0.044(6) 0.040(4) 0.012(3) 0.004(3) 0.010(3)
C9 0.044(3) 0.034(5) 0.039(4) 0.000(3) -0.010(3) 0.011(3)
C10 0.036(3) 0.043(5) 0.034(3) -0.006(3) -0.005(3) 0.000(3)
C11 0.033(3) 0.038(5) 0.044(3) -0.009(3) 0.003(2) 0.007(3)
C12 0.036(3) 0.039(5) 0.054(4) -0.003(3) 0.003(3) 0.004(3)
C13 0.042(4) 0.048(6) 0.055(4) 0.000(3) 0.008(3) 0.001(3)
C14 0.047(4) 0.045(6) 0.061(5) -0.010(4) 0.006(4) -0.010(3)
C15 0.033(3) 0.058(6) 0.061(4) -0.011(4) -0.007(3) -0.006(3)
C16 0.023(3) 0.040(4) 0.036(3) 0.001(3) -0.003(3) -0.003(2)
C17 0.031(3) 0.040(5) 0.043(3) 0.001(3) -0.002(3) 0.006(3)
C18 0.041(3) 0.037(5) 0.057(4) 0.003(4) 0.002(3) 0.008(3)
C19 0.036(3) 0.038(5) 0.060(4) -0.015(4) 0.009(3) 0.003(3)
C20 0.048(4) 0.041(5) 0.044(4) -0.002(4) 0.011(4) 0.007(3)
C21 0.034(3) 0.045(5) 0.045(4) 0.003(3) 0.001(3) -0.004(3)
C22 0.023(2) 0.032(4) 0.032(3) -0.003(3) 0.005(3) 0.000(2)
C23 0.036(3) 0.037(5) 0.039(4) 0.000(3) -0.003(3) 0.004(3)
C24 0.038(3) 0.039(5) 0.048(4) -0.003(3) -0.002(3) -0.007(3)
C25 0.031(3) 0.048(5) 0.051(4) 0.004(4) 0.012(3) 0.002(3)
C26 0.035(3) 0.058(6) 0.037(4) -0.001(3) 0.006(3) -0.001(3)
C27 0.032(3) 0.040(5) 0.045(4) -0.008(3) -0.005(3) 0.008(3)
N1 0.032(3) 0.053(5) 0.050(3) -0.007(3) -0.006(2) -0.001(3)
P1 0.0238(8) 0.0303(12) 0.0381(9) -0.0017(7) 0.0013(7) -0.0006(7)
Cl1 0.0357(8) 0.0483(13) 0.0449(10) -0.0108(8) 0.0036(7) 0.0036(7)
Fe1 0.0270(4) 0.0326(6) 0.0391(5) -0.0007(4) 0.0000(4) 0.0018(4)
Cd1 0.0264(3) 0.0333(4) 0.0378(3) 0.000 0.000 -0.0026(3)

loop_
_atom_type_symbol
_atom_type_description
_atom_type_scat_dispersion_real
_atom_type_scat_dispersion_imag
_atom_type_scat_source
C C 0.0033 0.0016 'International Tables Vol C Tables 4.2.6.8 and 6.1.1.4'
H H 0.0000 0.0000 'International Tables Vol C Tables 4.2.6.8 and 6.1.1.4'
N N 0.0061 0.0033 'International Tables Vol C Tables 4.2.6.8 and 6.1.1.4'
P P 0.1023 0.0942 'International Tables Vol C Tables 4.2.6.8 and 6.1.1.4'
Cl Cl 0.1484 0.1585 'International Tables Vol C Tables 4.2.6.8 and 6.1.1.4'
Fe Fe 0.3463 0.8444 'International Tables Vol C Tables 4.2.6.8 and 6.1.1.4'
Cd Cd -0.8075 1.2024 'International Tables Vol C Tables 4.2.6.8 and 6.1.1.4'

loop_
_geom_angle_atom_site_label_1
_geom_angle_atom_site_label_2
_geom_angle_atom_site_label_3
_geom_angle
_geom_angle_site_symmetry_1
_geom_angle_site_symmetry_3
_geom_angle_publ_flag
C2 C1 C11 129.1(6) . . ?
C2 C1 C5 105.6(6) . . ?
C11 C1 C5 125.3(5) . . ?
C2 C1 Fe1 69.4(3) . . ?
C11 C1 Fe1 123.8(5) . . ?
C5 C1 Fe1 69.6(3) . . ?
C3 C2 C1 109.4(6) . . ?
C3 C2 Fe1 70.2(4) . . ?
C1 C2 Fe1 69.6(3) . . ?
C3 C2 H2A 125.3 . . ?
C1 C2 H2A 125.3 . . ?
Fe1 C2 H2A 126.5 . . ?
C2 C3 C4 107.8(6) . . ?
C2 C3 Fe1 69.7(4) . . ?
C4 C3 Fe1 69.7(4) . . ?
C2 C3 H3A 126.1 . . ?
C4 C3 H3A 126.1 . . ?
Fe1 C3 H3A 126.1 . . ?
C5 C4 C3 109.2(7) . . ?
C5 C4 Fe1 70.5(4) . . ?
C3 C4 Fe1 70.1(4) . . ?
C5 C4 H4A 125.4 . . ?
C3 C4 H4A 125.4 . . ?
Fe1 C4 H4A 125.6 . . ?
C4 C5 C1 108.0(6) . . ?
C4 C5 Fe1 69.6(4) . . ?
C1 C5 Fe1 68.8(3) . . ?
C4 C5 H5A 126.0 . . ?
C1 C5 H5A 126.0 . . ?
Fe1 C5 H5A 127.1 . . ?
C7 C6 C10 106.5(5) . . ?
C7 C6 P1 123.5(4) . . ?
C10 C6 P1 130.0(5) . . ?
C7 C6 Fe1 69.7(4) . . ?
C10 C6 Fe1 69.3(4) . . ?
P1 C6 Fe1 126.9(3) . . ?
C8 C7 C6 107.9(5) . . ?
C8 C7 Fe1 70.1(4) . . ?
C6 C7 Fe1 69.0(3) . . ?
C8 C7 H7A 126.1 . . ?
C6 C7 H7A 126.1 . . ?
Fe1 C7 H7A 126.4 . . ?
C9 C8 C7 109.3(6) . . ?
C9 C8 Fe1 69.9(4) . . ?
C7 C8 Fe1 69.6(4) . . ?
C9 C8 H8A 125.4 . . ?
C7 C8 H8A 125.4 . . ?
Fe1 C8 H8A 126.7 . . ?
C8 C9 C10 108.1(6) . . ?
C8 C9 Fe1 70.1(4) . . ?
C10 C9 Fe1 69.2(4) . . ?
C8 C9 H9A 125.9 . . ?
C10 C9 H9A 125.9 . . ?
Fe1 C9 H9A 126.3 . . ?
C9 C10 C6 108.2(6) . . ?
C9 C10 Fe1 70.2(4) . . ?
C6 C10 Fe1 69.2(4) . . ?
C9 C10 H10A 125.9 . . ?
C6 C10 H10A 125.9 . . ?
Fe1 C10 H10A 126.2 . . ?
N1 C11 C12 122.4(7) . . ?
N1 C11 C1 116.7(6) . . ?
C12 C11 C1 121.0(5) . . ?
C13 C12 C11 119.4(6) . . ?
C13 C12 H12A 120.3 . . ?
C11 C12 H12A 120.3 . . ?
C12 C13 C14 119.1(7) . . ?
C12 C13 H13A 120.5 . . ?
C14 C13 H13A 120.5 . . ?
C15 C14 C13 117.3(7) . . ?
C15 C14 H14A 121.3 . . ?
C13 C14 H14A 121.3 . . ?
N1 C15 C14 126.1(6) . . ?
N1 C15 H15A 117.0 . . ?
C14 C15 H15A 117.0 . . ?
C17 C16 C21 117.5(6) . . ?
C17 C16 P1 119.6(5) . . ?
C21 C16 P1 122.5(5) . . ?
C18 C17 C16 121.2(6) . . ?
C18 C17 H17A 119.4 . . ?
C16 C17 H17A 119.4 . . ?
C17 C18 C19 120.0(6) . . ?
C17 C18 H18A 120.0 . . ?
C19 C18 H18A 120.0 . . ?
C20 C19 C18 119.6(6) . . ?
C20 C19 H19A 120.2 . . ?
C18 C19 H19A 120.2 . . ?
C21 C20 C19 120.4(7) . . ?
C21 C20 H20A 119.8 . . ?
C19 C20 H20A 119.8 . . ?
C20 C21 C16 121.2(7) . . ?
C20 C21 H21A 119.4 . . ?
C16 C21 H21A 119.4 . . ?
C23 C22 C27 118.8(6) . . ?
C23 C22 P1 120.7(5) . . ?
C27 C22 P1 120.3(5) . . ?
C24 C23 C22 120.3(6) . . ?
C24 C23 H23A 119.8 . . ?
C22 C23 H23A 119.8 . . ?
C23 C24 C25 120.3(6) . . ?
C23 C24 H24A 119.8 . . ?
C25 C24 H24A 119.8 . . ?
C26 C25 C24 119.4(6) . . ?
C26 C25 H25A 120.3 . . ?
C24 C25 H25A 120.3 . . ?
C25 C26 C27 121.1(7) . . ?
C25 C26 H26A 119.5 . . ?
C27 C26 H26A 119.5 . . ?
C26 C27 C22 120.0(6) . . ?
C26 C27 H27A 120.0 . . ?
C22 C27 H27A 120.0 . . ?
C15 N1 C11 115.7(7) . . ?
C6 P1 C22 107.6(3) . . ?
C6 P1 C16 105.8(3) . . ?
C22 P1 C16 102.7(3) . . ?
C6 P1 Cd1 120.3(2) . . ?
C22 P1 Cd1 111.0(2) . . ?
C16 P1 Cd1 107.91(18) . . ?
C6 Fe1 C10 41.5(2) . . ?
C6 Fe1 C7 41.3(3) . . ?
C10 Fe1 C7 68.9(3) . . ?
C6 Fe1 C9 69.1(2) . . ?
C10 Fe1 C9 40.6(2) . . ?
C7 Fe1 C9 68.1(3) . . ?
C6 Fe1 C8 68.6(2) . . ?
C10 Fe1 C8 67.9(3) . . ?
C7 Fe1 C8 40.3(2) . . ?
C9 Fe1 C8 40.0(3) . . ?
C6 Fe1 C2 108.0(3) . . ?
C10 Fe1 C2 117.3(3) . . ?
C7 Fe1 C2 130.2(2) . . ?
C9 Fe1 C2 150.2(3) . . ?
C8 Fe1 C2 168.7(2) . . ?
C6 Fe1 C4 151.7(2) . . ?
C10 Fe1 C4 166.2(2) . . ?
C7 Fe1 C4 118.9(3) . . ?
C9 Fe1 C4 129.0(3) . . ?
C8 Fe1 C4 109.9(3) . . ?
C2 Fe1 C4 67.6(3) . . ?
C6 Fe1 C1 127.4(3) . . ?
C10 Fe1 C1 105.9(3) . . ?
C7 Fe1 C1 167.4(3) . . ?
C9 Fe1 C1 115.8(3) . . ?
C8 Fe1 C1 149.7(2) . . ?
C2 Fe1 C1 40.9(2) . . ?
C4 Fe1 C1 68.8(3) . . ?
C6 Fe1 C3 118.1(3) . . ?
C10 Fe1 C3 151.2(3) . . ?
C7 Fe1 C3 109.9(3) . . ?
C9 Fe1 C3 167.7(3) . . ?
C8 Fe1 C3 130.9(3) . . ?
C2 Fe1 C3 40.1(3) . . ?
C4 Fe1 C3 40.3(3) . . ?
C1 Fe1 C3 68.8(3) . . ?
C6 Fe1 C5 166.9(3) . . ?
C10 Fe1 C5 127.9(2) . . ?
C7 Fe1 C5 150.5(3) . . ?
C9 Fe1 C5 107.5(3) . . ?
C8 Fe1 C5 117.5(3) . . ?
C2 Fe1 C5 68.2(3) . . ?
C4 Fe1 C5 39.9(2) . . ?
C1 Fe1 C5 41.6(3) . . ?
C3 Fe1 C5 67.8(3) . . ?
Cl1 Cd1 Cl1 103.63(9) . 2 ?
Cl1 Cd1 P1 100.55(6) . 2 ?
Cl1 Cd1 P1 114.59(5) 2 2 ?
Cl1 Cd1 P1 114.59(5) . . ?
Cl1 Cd1 P1 100.55(6) 2 . ?
P1 Cd1 P1 122.04(8) 2 . ?

loop_
_geom_bond_atom_site_label_1
_geom_bond_atom_site_label_2
_geom_bond_distance
_geom_bond_site_symmetry_2
_geom_bond_publ_flag
C1 C2 1.435(8) . ?
C1 C11 1.461(10) . ?
C1 C5 1.463(10) . ?
C1 Fe1 2.054(6) . ?
C2 C3 1.409(9) . ?
C2 Fe1 2.051(6) . ?
C2 H2A 0.9500 . ?
C3 C4 1.416(9) . ?
C3 Fe1 2.058(7) . ?
C3 H3A 0.9500 . ?
C4 C5 1.404(9) . ?
C4 Fe1 2.052(8) . ?
C4 H4A 0.9500 . ?
C5 Fe1 2.064(6) . ?
C5 H5A 0.9500 . ?
C6 C7 1.436(9) . ?
C6 C10 1.440(8) . ?
C6 P1 1.805(6) . ?
C6 Fe1 2.033(6) . ?
C7 C8 1.409(9) . ?
C7 Fe1 2.042(6) . ?
C7 H7A 0.9500 . ?
C8 C9 1.399(9) . ?
C8 Fe1 2.049(7) . ?
C8 H8A 0.9500 . ?
C9 C10 1.415(9) . ?
C9 Fe1 2.046(7) . ?
C9 H9A 0.9500 . ?
C10 Fe1 2.033(8) . ?
C10 H10A 0.9500 . ?
C11 N1 1.353(8) . ?
C11 C12 1.407(10) . ?
C12 C13 1.377(10) . ?
C12 H12A 0.9500 . ?
C13 C14 1.391(10) . ?
C13 H13A 0.9500 . ?
C14 C15 1.373(11) . ?
C14 H14A 0.9500 . ?
C15 N1 1.348(10) . ?
C15 H15A 0.9500 . ?
C16 C17 1.390(9) . ?
C16 C21 1.428(9) . ?
C16 P1 1.822(6) . ?
C17 C18 1.377(9) . ?
C17 H17A 0.9500 . ?
C18 C19 1.400(9) . ?
C18 H18A 0.9500 . ?
C19 C20 1.386(10) . ?
C19 H19A 0.9500 . ?
C20 C21 1.355(10) . ?
C20 H20A 0.9500 . ?
C21 H21A 0.9500 . ?
C22 C23 1.402(9) . ?
C22 C27 1.407(8) . ?
C22 P1 1.819(6) . ?
C23 C24 1.388(9) . ?
C23 H23A 0.9500 . ?
C24 C25 1.407(9) . ?
C24 H24A 0.9500 . ?
C25 C26 1.370(10) . ?
C25 H25A 0.9500 . ?
C26 C27 1.395(9) . ?
C26 H26A 0.9500 . ?
C27 H27A 0.9500 . ?
P1 Cd1 2.5800(17) . ?
Cl1 Cd1 2.4478(17) . ?
Cd1 Cl1 2.4479(17) 2 ?
Cd1 P1 2.5798(17) 2 ?
